data_2235838
loop_
_publ_author_name
'Ghorab, Mostafa M.'
'Al-Said, Mansour S.'
'Al-Mishari, Abdullah A.'
'Quah, Ching Kheng'
'Fun, Hoong-Kun'

_publ_section_title
;
 4-{[7-(Trifluoromethyl)quinolin-4-yl]amino}benzenesulfonamide--ethanol--methanol
 (1/0.47/0.53)
;
_journal_coeditor_code HB6882
_journal_issue 8
_journal_name_full 'Acta Crystallographica Section E'
_journal_page_first o2396
_journal_paper_doi 10.1107/S1600536812029698
_journal_volume 68
_journal_year 2012
_chemical_formula_iupac 'C16 H12 F3 N3 O2 S, 0.47C2 H6 O, 0.53C H4 O'
_chemical_formula_moiety 'C16 H12 F3 N3 O2 S, 0.47(C2 H6 O), 0.53(C H4 O)'
_chemical_formula_sum 'C17.47 H16.94 F3 N3 O3 S'
_chemical_formula_weight 405.98
_chemical_name_systematic
;
4-{[7-(Trifluoromethyl)quinolin-4-yl]amino}benzenesulfonamide--ethanol--
methanol (1/0.47/0.53)
;
_space_group_IT_number 2
_symmetry_cell_setting triclinic
_symmetry_space_group_name_Hall '-P 1'
_symmetry_space_group_name_H-M 'P -1'
_atom_sites_solution_hydrogens geom
_atom_sites_solution_primary direct
_atom_sites_solution_secondary difmap
_audit_creation_method SHELXL-97
_cell_angle_alpha 92.4630(10)
_cell_angle_beta 91.5440(10)
_cell_angle_gamma 92.9690(10)
_cell_formula_units_Z 2
_cell_length_a 8.60370(10)
_cell_length_b 9.3146(2)
_cell_length_c 11.4590(2)
_cell_measurement_reflns_used 2059
_cell_measurement_temperature 296(2)
_cell_measurement_theta_max 70.43
_cell_measurement_theta_min 3.86
_cell_volume 915.85(3)
_computing_cell_refinement 'SAINT (Bruker, 2009)'
_computing_data_collection 'APEX2 (Bruker, 2009)'
_computing_data_reduction 'SAINT (Bruker, 2009)'
_computing_molecular_graphics 'SHELXTL (Sheldrick, 2008)'
_computing_publication_material 'SHELXTL  (Sheldrick, 2008) and PLATON (Spek, 2009)'
_computing_structure_refinement 'SHELXTL (Sheldrick, 2008)'
_computing_structure_solution 'SHELXTL (Sheldrick, 2008)'
_diffrn_ambient_temperature 296(2)
_diffrn_measured_fraction_theta_full 0.963
_diffrn_measured_fraction_theta_max 0.963
_diffrn_measurement_device_type 'Bruker SMART APEXII CCD'
_diffrn_measurement_method '\f and \w scans'
_diffrn_radiation_monochromator graphite
_diffrn_radiation_source 'fine-focus sealed tube'
_diffrn_radiation_type CuK\a
_diffrn_radiation_wavelength 1.54178
_diffrn_reflns_av_R_equivalents 0.0260
_diffrn_reflns_av_sigmaI/netI 0.0334
_diffrn_reflns_limit_h_max 9
_diffrn_reflns_limit_h_min -9
_diffrn_reflns_limit_k_max 10
_diffrn_reflns_limit_k_min -10
_diffrn_reflns_limit_l_max 10
_diffrn_reflns_limit_l_min -12
_diffrn_reflns_number 9433
_diffrn_reflns_theta_full 62.98
_diffrn_reflns_theta_max 62.98
_diffrn_reflns_theta_min 3.86
_diffrn_standards_number 0
_exptl_absorpt_coefficient_mu 2.069
_exptl_absorpt_correction_T_max 0.8013
_exptl_absorpt_correction_T_min 0.2788
_exptl_absorpt_correction_type multi-scan
_exptl_absorpt_process_details '(SADABS; Bruker, 2009)'
_exptl_crystal_colour colorless
_exptl_crystal_density_diffrn 1.472
_exptl_crystal_density_method 'not measured'
_exptl_crystal_description plate
_exptl_crystal_F_000 420
_exptl_crystal_size_max 0.83
_exptl_crystal_size_mid 0.43
_exptl_crystal_size_min 0.11
_refine_diff_density_max 0.337
_refine_diff_density_min -0.410
_refine_ls_extinction_coef 0.0031(7)
_refine_ls_extinction_expression Fc^*^=kFc[1+0.001xFc^2^\l^3^/sin(2\q)]^-1/4^
_refine_ls_extinction_method SHELXL
_refine_ls_goodness_of_fit_ref 1.052
_refine_ls_hydrogen_treatment mixed
_refine_ls_matrix_type full
_refine_ls_number_parameters 309
_refine_ls_number_reflns 2845
_refine_ls_number_restraints 2
_refine_ls_restrained_S_all 1.052
_refine_ls_R_factor_all 0.0470
_refine_ls_R_factor_gt 0.0448
_refine_ls_shift/su_max 0.001
_refine_ls_shift/su_mean 0.001
_refine_ls_structure_factor_coef Fsqd
_refine_ls_weighting_details 'calc w=1/[\s^2^(Fo^2^)+(0.0745P)^2^+0.2909P] where P=(Fo^2^+2Fc^2^)/3'
_refine_ls_weighting_scheme calc
_refine_ls_wR_factor_gt 0.1272
_refine_ls_wR_factor_ref 0.1293
_reflns_number_gt 2631
_reflns_number_total 2845
_reflns_threshold_expression I>2\s(I)
_cod_data_source_file hb6882.cif
_cod_data_source_block I
_cod_database_code 2235838
_cod_database_fobs_code 2235838

loop_
_symmetry_equiv_pos_as_xyz
'x, y, z'
'-x, -y, -z'

loop_
_atom_site_type_symbol
_atom_site_label
_atom_site_fract_x
_atom_site_fract_y
_atom_site_fract_z
_atom_site_U_iso_or_equiv
_atom_site_adp_type
_atom_site_calc_flag
_atom_site_refinement_flags
_atom_site_occupancy
_atom_site_symmetry_multiplicity
_atom_site_disorder_assembly
_atom_site_disorder_group
S S1 0.13678(6) 1.19048(6) 0.59873(4) 0.0525(2) Uani d . 1 1 . .
F F1A 1.3524(19) 0.588(2) 1.0571(10) 0.172(6) Uani d P 0.56(2) 1 A 1
F F2A 1.2936(12) 0.4416(8) 0.9214(12) 0.116(4) Uani d P 0.56(2) 1 A 1
F F3A 1.4169(11) 0.630(2) 0.887(2) 0.165(5) Uani d P 0.56(2) 1 A 1
F F1B 1.321(2) 0.470(2) 0.8836(18) 0.154(7) Uani d P 0.44(2) 1 A 2
F F2B 1.2955(16) 0.5212(19) 1.0590(12) 0.137(5) Uani d P 0.44(2) 1 A 2
F F3B 1.4139(11) 0.6569(10) 0.961(2) 0.118(4) Uani d P 0.44(2) 1 A 2
N N1 0.8884(2) 0.8734(2) 1.08416(15) 0.0558(5) Uani d . 1 1 . .
N N2 0.6928(3) 0.8826(3) 0.74398(17) 0.0723(6) Uani d . 1 1 . .
H H1N2 0.7094 0.8068 0.6996 0.094 Uiso d R 1 1 . .
N N3 -0.0014(2) 1.1225(3) 0.67275(19) 0.0607(5) Uani d . 1 1 . .
O O1 0.0977(2) 1.15432(19) 0.47846(13) 0.0640(4) Uani d . 1 1 . .
O O2 0.1626(2) 1.33775(18) 0.63484(16) 0.0724(5) Uani d . 1 1 . .
C C1 0.7685(3) 0.9498(3) 1.05917(19) 0.0577(6) Uani d . 1 1 . .
H H1A 0.7267 1.0026 1.1203 0.069 Uiso calc R 1 1 . .
C C2 0.6992(2) 0.9581(3) 0.94910(19) 0.0545(5) Uani d . 1 1 . .
H H2A 0.6143 1.0145 0.9388 0.065 Uiso calc R 1 1 . .
C C3 0.7565(2) 0.8827(2) 0.85519(18) 0.0512(5) Uani d . 1 1 . .
C C4 0.8899(2) 0.8004(2) 0.87623(18) 0.0499(5) Uani d . 1 1 . .
C C5 0.9674(3) 0.7244(3) 0.7879(2) 0.0648(6) Uani d . 1 1 . .
H H5A 0.9300 0.7250 0.7110 0.078 Uiso calc R 1 1 . .
C C6 1.0946(3) 0.6508(3) 0.8123(2) 0.0680(7) Uani d . 1 1 . .
H H6A 1.1438 0.6016 0.7527 0.082 Uiso calc R 1 1 . .
C C7 1.1524(3) 0.6487(3) 0.9279(2) 0.0606(6) Uani d . 1 1 A .
C C8 1.0800(3) 0.7194(2) 1.0154(2) 0.0564(5) Uani d . 1 1 . .
H H8A 1.1178 0.7155 1.0919 0.068 Uiso calc R 1 1 . .
C C9 0.9493(2) 0.7981(2) 0.99220(18) 0.0489(5) Uani d . 1 1 . .
C C10 1.3000(3) 0.5751(3) 0.9526(3) 0.0769(8) Uani d . 1 1 . .
C C11 0.5640(3) 0.9600(3) 0.70824(19) 0.0596(6) Uani d . 1 1 . .
C C12 0.5560(3) 1.1052(3) 0.7346(2) 0.0616(6) Uani d . 1 1 . .
H H12A 0.6380 1.1554 0.7756 0.074 Uiso calc R 1 1 . .
C C13 0.4265(3) 1.1765(3) 0.7003(2) 0.0578(6) Uani d . 1 1 . .
H H13A 0.4199 1.2738 0.7203 0.069 Uiso calc R 1 1 . .
C C14 0.3073(2) 1.1028(2) 0.63654(18) 0.0504(5) Uani d . 1 1 . .
C C15 0.3168(3) 0.9587(3) 0.6061(2) 0.0671(7) Uani d . 1 1 . .
H H15A 0.2377 0.9102 0.5609 0.081 Uiso calc R 1 1 . .
C C16 0.4443(3) 0.8871(3) 0.6433(2) 0.0718(7) Uani d . 1 1 . .
H H16A 0.4499 0.7893 0.6246 0.086 Uiso calc R 1 1 . .
H H2N3 0.020(3) 1.130(3) 0.746(3) 0.061(7) Uiso d . 1 1 . .
H H1N3 -0.034(3) 1.037(3) 0.645(3) 0.075(9) Uiso d . 1 1 . .
O O3 0.6404(7) 0.5947(6) 0.6144(5) 0.120(2) Uani d PD 0.530(6) 1 B 1
H H1O3 0.7187 0.6422 0.5695 0.181 Uiso d PR 0.530(6) 1 B 1
C C17 0.7032(11) 0.4787(8) 0.6295(13) 0.148(4) Uani d PD 0.530(6) 1 B 1
H H17A 0.7984 0.4949 0.6749 0.223 Uiso d PR 0.530(6) 1 B 1
H H17B 0.6311 0.4193 0.6712 0.223 Uiso d PR 0.530(6) 1 B 1
H H17C 0.7243 0.4313 0.5560 0.223 Uiso d PR 0.530(6) 1 B 1
C C18 0.3657(7) 0.5101(10) 0.4490(6) 0.084(2) Uani d PD 0.470(6) 1 . 2
H H18A 0.4198 0.5162 0.3770 0.100 Uiso d PR 0.470(6) 1 B 2
H H18B 0.3355 0.4103 0.4562 0.100 Uiso d PR 0.470(6) 1 B 2
C C19 0.2268(12) 0.5869(11) 0.4363(12) 0.131(4) Uani d P 0.470(6) 1 B 2
H H19A 0.1698 0.5435 0.3695 0.196 Uiso d PR 0.470(6) 1 B 2
H H19B 0.1649 0.5786 0.5043 0.196 Uiso d PR 0.470(6) 1 B 2
H H19C 0.2508 0.6867 0.4235 0.196 Uiso d PR 0.470(6) 1 B 2
O O4 0.4659(8) 0.5410(5) 0.5282(6) 0.130(3) Uani d PD 0.470(6) 1 . 2
H H1O4 0.5659 0.5073 0.5128 0.195 Uiso d PR 0.470(6) 1 B 2

loop_
_atom_site_aniso_label
_atom_site_aniso_U_11
_atom_site_aniso_U_22
_atom_site_aniso_U_33
_atom_site_aniso_U_12
_atom_site_aniso_U_13
_atom_site_aniso_U_23
S1 0.0516(3) 0.0669(4) 0.0399(3) 0.0193(2) -0.0105(2) 0.0026(2)
F1A 0.138(8) 0.260(12) 0.120(7) 0.136(8) -0.081(6) -0.078(7)
F2A 0.087(3) 0.065(3) 0.196(12) 0.027(3) -0.023(4) 0.014(5)
F3A 0.059(3) 0.210(10) 0.243(12) 0.052(4) 0.031(5) 0.124(9)
F1B 0.152(11) 0.182(13) 0.128(8) 0.127(10) -0.068(7) -0.080(8)
F2B 0.103(6) 0.187(9) 0.132(9) 0.069(6) -0.014(5) 0.083(9)
F3B 0.044(3) 0.105(4) 0.205(12) 0.005(3) -0.022(6) 0.029(6)
N1 0.0571(11) 0.0718(11) 0.0393(10) 0.0096(9) -0.0032(8) 0.0045(8)
N2 0.0639(12) 0.1111(17) 0.0443(11) 0.0455(12) -0.0132(9) -0.0094(10)
N3 0.0517(11) 0.0880(16) 0.0435(12) 0.0193(10) -0.0071(8) 0.0019(10)
O1 0.0681(10) 0.0856(11) 0.0397(9) 0.0222(8) -0.0117(7) 0.0052(7)
O2 0.0794(12) 0.0654(10) 0.0728(11) 0.0213(8) -0.0194(9) -0.0012(8)
C1 0.0546(13) 0.0764(14) 0.0431(12) 0.0127(10) 0.0047(9) 0.0018(10)
C2 0.0429(11) 0.0743(14) 0.0478(12) 0.0140(9) 0.0029(8) 0.0068(10)
C3 0.0403(10) 0.0718(13) 0.0424(11) 0.0126(9) -0.0032(8) 0.0047(9)
C4 0.0434(11) 0.0641(12) 0.0428(11) 0.0090(9) -0.0035(8) 0.0037(9)
C5 0.0629(14) 0.0883(17) 0.0447(13) 0.0271(12) -0.0072(10) -0.0008(11)
C6 0.0639(15) 0.0850(16) 0.0571(14) 0.0314(12) -0.0046(11) -0.0039(11)
C7 0.0502(12) 0.0637(13) 0.0683(15) 0.0145(10) -0.0126(10) 0.0030(11)
C8 0.0536(12) 0.0642(13) 0.0510(13) 0.0072(10) -0.0156(10) 0.0052(10)
C9 0.0448(11) 0.0595(11) 0.0423(11) 0.0032(9) -0.0060(8) 0.0065(8)
C10 0.0619(17) 0.0797(18) 0.090(2) 0.0252(14) -0.0209(14) 0.0023(15)
C11 0.0482(12) 0.0918(17) 0.0405(12) 0.0249(11) -0.0059(9) 0.0021(10)
C12 0.0479(12) 0.0813(16) 0.0554(14) 0.0065(10) -0.0125(10) 0.0054(11)
C13 0.0528(12) 0.0680(13) 0.0529(13) 0.0087(10) -0.0089(9) 0.0061(10)
C14 0.0463(11) 0.0670(13) 0.0391(11) 0.0158(9) -0.0059(8) 0.0046(9)
C15 0.0599(14) 0.0769(16) 0.0637(15) 0.0210(11) -0.0241(11) -0.0112(12)
C16 0.0725(16) 0.0784(16) 0.0649(16) 0.0330(13) -0.0241(12) -0.0127(12)
O3 0.144(5) 0.093(3) 0.119(4) 0.004(3) -0.041(3) -0.016(3)
C17 0.111(8) 0.139(10) 0.191(13) -0.020(7) -0.039(8) 0.017(8)
C18 0.068(4) 0.124(7) 0.065(4) 0.050(4) 0.002(3) 0.026(4)
C19 0.104(7) 0.090(6) 0.203(12) 0.024(5) 0.006(7) 0.034(6)
O4 0.160(6) 0.071(3) 0.159(7) 0.004(3) 0.039(5) -0.022(3)

loop_
_atom_type_symbol
_atom_type_description
_atom_type_scat_dispersion_real
_atom_type_scat_dispersion_imag
_atom_type_scat_source
C C 0.0181 0.0091 'International Tables Vol C Tables 4.2.6.8 and 6.1.1.4'
H H 0.0000 0.0000 'International Tables Vol C Tables 4.2.6.8 and 6.1.1.4'
N N 0.0311 0.0180 'International Tables Vol C Tables 4.2.6.8 and 6.1.1.4'
O O 0.0492 0.0322 'International Tables Vol C Tables 4.2.6.8 and 6.1.1.4'
F F 0.0727 0.0534 'International Tables Vol C Tables 4.2.6.8 and 6.1.1.4'
S S 0.3331 0.5567 'International Tables Vol C Tables 4.2.6.8 and 6.1.1.4'

loop_
_geom_angle_atom_site_label_1
_geom_angle_atom_site_label_2
_geom_angle_atom_site_label_3
_geom_angle_site_symmetry_1
_geom_angle_site_symmetry_3
_geom_angle
O2 S1 O1 . . 118.81(11)
O2 S1 N3 . . 108.50(13)
O1 S1 N3 . . 106.49(12)
O2 S1 C14 . . 107.14(11)
O1 S1 C14 . . 108.12(10)
N3 S1 C14 . . 107.28(10)
C1 N1 C9 . . 116.18(18)
C3 N2 C11 . . 126.10(19)
C3 N2 H1N2 . . 115.2
C11 N2 H1N2 . . 114.7
S1 N3 H2N3 . . 111.6(17)
S1 N3 H1N3 . . 112(2)
H2N3 N3 H1N3 . . 116(3)
N1 C1 C2 . . 125.4(2)
N1 C1 H1A . . 117.3
C2 C1 H1A . . 117.3
C3 C2 C1 . . 119.9(2)
C3 C2 H2A . . 120.0
C1 C2 H2A . . 120.0
N2 C3 C2 . . 123.6(2)
N2 C3 C4 . . 119.04(19)
C2 C3 C4 . . 117.38(19)
C5 C4 C9 . . 118.1(2)
C5 C4 C3 . . 124.07(19)
C9 C4 C3 . . 117.80(19)
C6 C5 C4 . . 121.6(2)
C6 C5 H5A . . 119.2
C4 C5 H5A . . 119.2
C5 C6 C7 . . 119.9(2)
C5 C6 H6A . . 120.1
C7 C6 H6A . . 120.1
C8 C7 C6 . . 120.2(2)
C8 C7 C10 . . 120.4(2)
C6 C7 C10 . . 119.3(2)
C7 C8 C9 . . 121.1(2)
C7 C8 H8A . . 119.5
C9 C8 H8A . . 119.5
N1 C9 C8 . . 117.50(19)
N1 C9 C4 . . 123.32(19)
C8 C9 C4 . . 119.1(2)
F3B C10 F1B . . 111.2(9)
F3B C10 F1A . . 69.1(7)
F1B C10 F1A . . 124.4(7)
F3B C10 F2A . . 127.6(7)
F1A C10 F2A . . 107.9(8)
F3B C10 F2B . . 102.5(7)
F1B C10 F2B . . 105.4(9)
F2A C10 F2B . . 81.8(8)
F1B C10 F3A . . 78.6(8)
F1A C10 F3A . . 105.2(7)
F2A C10 F3A . . 102.4(9)
F2B C10 F3A . . 133.7(6)
F3B C10 C7 . . 113.3(5)
F1B C10 C7 . . 114.0(6)
F1A C10 C7 . . 115.9(4)
F2A C10 C7 . . 114.0(5)
F2B C10 C7 . . 109.6(5)
F3A C10 C7 . . 110.3(4)
C12 C11 C16 . . 119.6(2)
C12 C11 N2 . . 121.9(2)
C16 C11 N2 . . 118.5(2)
C11 C12 C13 . . 120.2(2)
C11 C12 H12A . . 119.9
C13 C12 H12A . . 119.9
C14 C13 C12 . . 119.8(2)
C14 C13 H13A . . 120.1
C12 C13 H13A . . 120.1
C13 C14 C15 . . 120.4(2)
C13 C14 S1 . . 120.16(17)
C15 C14 S1 . . 119.35(17)
C14 C15 C16 . . 119.6(2)
C14 C15 H15A . . 120.2
C16 C15 H15A . . 120.2
C15 C16 C11 . . 120.3(2)
C15 C16 H16A . . 119.8
C11 C16 H16A . . 119.8
C17 O3 H1O3 . . 99.6
O3 C17 H17A . . 110.6
O3 C17 H17B . . 106.9
H17A C17 H17B . . 109.5
O3 C17 H17C . . 110.9
H17A C17 H17C . . 109.5
H17B C17 H17C . . 109.5
O4 C18 C19 . . 122.6(9)
O4 C18 O4 . 2_666 47.5(5)
C19 C18 O4 . 2_666 167.5(9)
O4 C18 H18A . . 105.7
C19 C18 H18A . . 107.2
O4 C18 H18A 2_666 . 72.6
O4 C18 H18B . . 106.1
C19 C18 H18B . . 107.9
O4 C18 H18B 2_666 . 83.8
H18A C18 H18B . . 106.3
C18 C19 H19A . . 106.8
C18 C19 H19B . . 110.5
H19A C19 H19B . . 109.5
C18 C19 H19C . . 111.1
H19A C19 H19C . . 109.5
H19B C19 H19C . . 109.5
O4 O4 C18 2_666 . 80.7(6)
O4 O4 C18 2_666 2_666 51.8(4)
C18 O4 C18 . 2_666 132.5(5)
C18 O4 H1O4 . . 114.4

loop_
_geom_bond_atom_site_label_1
_geom_bond_atom_site_label_2
_geom_bond_site_symmetry_2
_geom_bond_distance
S1 O2 . 1.4202(18)
S1 O1 . 1.4314(16)
S1 N3 . 1.599(2)
S1 C14 . 1.768(2)
F1A C10 . 1.266(8)
F2A C10 . 1.277(8)
F3A C10 . 1.362(9)
F1B C10 . 1.258(10)
F2B C10 . 1.339(10)
F3B C10 . 1.209(9)
N1 C1 . 1.316(3)
N1 C9 . 1.371(3)
N2 C3 . 1.373(3)
N2 C11 . 1.414(3)
N2 H1N2 . 0.8727
N3 H2N3 . 0.86(3)
N3 H1N3 . 0.88(3)
C1 C2 . 1.387(3)
C1 H1A . 0.9300
C2 C3 . 1.376(3)
C2 H2A . 0.9300
C3 C4 . 1.434(3)
C4 C5 . 1.412(3)
C4 C9 . 1.412(3)
C5 C6 . 1.350(3)
C5 H5A . 0.9300
C6 C7 . 1.404(3)
C6 H6A . 0.9300
C7 C8 . 1.359(4)
C7 C10 . 1.500(3)
C8 C9 . 1.399(3)
C8 H8A . 0.9300
C11 C12 . 1.379(4)
C11 C16 . 1.385(4)
C12 C13 . 1.383(3)
C12 H12A . 0.9300
C13 C14 . 1.379(3)
C13 H13A . 0.9300
C14 C15 . 1.379(3)
C15 C16 . 1.381(3)
C15 H15A . 0.9300
C16 H16A . 0.9300
O3 C17 . 1.2497(11)
O3 H1O3 . 0.9600
C17 H17A . 0.9600
C17 H17B . 0.9600
C17 H17C . 0.9600
C18 O4 . 1.2485(11)
C18 C19 . 1.432(11)
C18 O4 2_666 1.567(11)
C18 H18A . 0.9600
C18 H18B . 0.9600
C19 H19A . 0.9600
C19 H19B . 0.9600
C19 H19C . 0.9600
O4 O4 2_666 1.171(11)
O4 C18 2_666 1.567(11)
O4 H1O4 . 0.9500

loop_
_geom_hbond_atom_site_label_D
_geom_hbond_atom_site_label_H
_geom_hbond_atom_site_label_A
_geom_hbond_site_symmetry_A
_geom_hbond_distance_DH
_geom_hbond_distance_HA
_geom_hbond_distance_DA
_geom_hbond_angle_DHA
_geom_hbond_publ_flag
N2 H1N2 O3 . 0.87 2.21 3.016(6) 153 yes
N3 H2N3 N1 2_677 0.85(3) 2.08(3) 2.924(3) 169(3) yes
N3 H1N3 O1 2_576 0.87(3) 2.26(3) 3.107(3) 163(3) yes
O3 H1O3 O1 2_676 0.96 2.49 3.387(6) 155 yes
O3 H1O3 O2 2_676 0.96 2.59 3.425(6) 146 yes
C5 H5A O1 2_676 0.93 2.50 3.343(3) 151 yes
C16 H16A O3 . 0.93 2.51 3.287(6) 141 yes

loop_
_geom_torsion_atom_site_label_1
_geom_torsion_atom_site_label_2
_geom_torsion_atom_site_label_3
_geom_torsion_atom_site_label_4
_geom_torsion_site_symmetry_1
_geom_torsion_site_symmetry_4
_geom_torsion
C9 N1 C1 C2 . . 0.9(3)
N1 C1 C2 C3 . . -0.2(4)
C11 N2 C3 C2 . . 1.4(4)
C11 N2 C3 C4 . . -178.6(2)
C1 C2 C3 N2 . . 178.6(2)
C1 C2 C3 C4 . . -1.4(3)
N2 C3 C4 C5 . . 3.9(4)
C2 C3 C4 C5 . . -176.1(2)
N2 C3 C4 C9 . . -177.6(2)
C2 C3 C4 C9 . . 2.3(3)
C9 C4 C5 C6 . . 0.2(4)
C3 C4 C5 C6 . . 178.7(2)
C4 C5 C6 C7 . . 0.1(4)
C5 C6 C7 C8 . . 0.6(4)
C5 C6 C7 C10 . . -175.8(3)
C6 C7 C8 C9 . . -1.5(4)
C10 C7 C8 C9 . . 174.9(2)
C1 N1 C9 C8 . . 178.0(2)
C1 N1 C9 C4 . . 0.2(3)
C7 C8 C9 N1 . . -176.2(2)
C7 C8 C9 C4 . . 1.7(3)
C5 C4 C9 N1 . . 176.8(2)
C3 C4 C9 N1 . . -1.8(3)
C5 C4 C9 C8 . . -1.0(3)
C3 C4 C9 C8 . . -179.6(2)
C8 C7 C10 F3B . . -79.2(13)
C6 C7 C10 F3B . . 97.2(13)
C8 C7 C10 F1B . . 152.4(15)
C6 C7 C10 F1B . . -31.2(16)
C8 C7 C10 F1A . . -2.1(15)
C6 C7 C10 F1A . . 174.3(14)
C8 C7 C10 F2A . . 124.1(7)
C6 C7 C10 F2A . . -59.5(7)
C8 C7 C10 F2B . . 34.5(10)
C6 C7 C10 F2B . . -149.1(10)
C8 C7 C10 F3A . . -121.4(13)
C6 C7 C10 F3A . . 55.0(13)
C3 N2 C11 C12 . . 50.6(4)
C3 N2 C11 C16 . . -130.4(3)
C16 C11 C12 C13 . . 2.5(4)
N2 C11 C12 C13 . . -178.6(2)
C11 C12 C13 C14 . . -2.0(4)
C12 C13 C14 C15 . . -0.4(4)
C12 C13 C14 S1 . . 176.73(17)
O2 S1 C14 C13 . . 5.9(2)
O1 S1 C14 C13 . . 135.11(19)
N3 S1 C14 C13 . . -110.4(2)
O2 S1 C14 C15 . . -176.9(2)
O1 S1 C14 C15 . . -47.8(2)
N3 S1 C14 C15 . . 66.7(2)
C13 C14 C15 C16 . . 2.2(4)
S1 C14 C15 C16 . . -175.0(2)
C14 C15 C16 C11 . . -1.6(4)
C12 C11 C16 C15 . . -0.7(4)
N2 C11 C16 C15 . . -179.7(2)
C19 C18 O4 O4 . 2_666 -170.3(9)
C19 C18 O4 C18 . 2_666 -170.3(9)
O4 C18 O4 C18 2_666 2_666 -0.0030(10)
